data_4508291
loop_
_publ_author_name
'Lashua, Amanda F.'
'Smith, Tiffany M.'
'Hu, Hegui'
'Wei, Lihui'
'Allis, Damian G.'
'Sponsler, Michael B.'
'Hudson, Bruce S.'

_publ_section_title
;
 Commensurate Urea Inclusion Crystals with the Guest
 (E,E)-1,4-Diiodo-1,3-Butadiene
;
_journal_issue 9
_journal_name_full 'Crystal Growth &amp; Design'
_journal_page_first 3852
_journal_paper_doi 10.1021/cg400980b
_journal_volume 13
_journal_year 2013
_chemical_formula_moiety 'C4 H4 I2, 6(C H4 N2 O)'
_chemical_formula_sum 'C10 H28 I2 N12 O6'
_chemical_formula_weight 666.24
_chemical_name_common 'DIBD UIC 298K'
_chemical_name_systematic
;
 ?
;
_space_group_crystal_system monoclinic
_space_group_IT_number 14
_space_group_name_Hall '-P 2yn'
_space_group_name_H-M_alt 'P 1 21/n 1'
_symmetry_space_group_name_Hall '-P 2yn'
_symmetry_space_group_name_H-M 'P 1 21/n 1'
_atom_sites_solution_hydrogens geom
_audit_creation_method SHELXL-2013
_cell_angle_alpha 90
_cell_angle_beta 90.387(3)
_cell_angle_gamma 90
_cell_formula_units_Z 2
_cell_length_a 8.2184(12)
_cell_length_b 11.0206(15)
_cell_length_c 13.9866(19)
_cell_measurement_reflns_used 6141
_cell_measurement_temperature 298(2)
_cell_measurement_theta_max 27.0156
_cell_measurement_theta_min 2.3528
_cell_volume 1266.8(3)
_computing_cell_refinement 'SAINT V8.30C (Bruker AXS Inc., 2013)'
_computing_data_collection 'Bruker APEX2 (Bruker, 2011)'
_computing_data_reduction 'SAINT V8.30C (Bruker AXS Inc., 2013)'
_computing_molecular_graphics 'CrystalMaker (Palmer, 2010)'
_computing_publication_material 'Bruker SHELXTL (Bruker, 2011)'
_computing_structure_refinement 'SHELXL-2013 (Sheldrick, 2013)'
_computing_structure_solution 'SHELXL-2013 (Sheldrick, 2013)'
_diffrn_ambient_temperature 298(2)
_diffrn_measured_fraction_theta_full 1.000
_diffrn_measured_fraction_theta_max 1.000
_diffrn_measurement_device_type 'Bruker APEX-II CCD'
_diffrn_measurement_method '\f and \w scans'
_diffrn_radiation_monochromator graphite
_diffrn_radiation_source 'fine-focus sealed tube'
_diffrn_radiation_type MoK\a
_diffrn_radiation_wavelength 0.71073
_diffrn_reflns_av_R_equivalents 0.0158
_diffrn_reflns_av_unetI/netI 0.0129
_diffrn_reflns_Laue_measured_fraction_full 1.000
_diffrn_reflns_Laue_measured_fraction_max 1.000
_diffrn_reflns_limit_h_max 9
_diffrn_reflns_limit_h_min -10
_diffrn_reflns_limit_k_max 13
_diffrn_reflns_limit_k_min -12
_diffrn_reflns_limit_l_max 17
_diffrn_reflns_limit_l_min -17
_diffrn_reflns_number 10197
_diffrn_reflns_point_group_measured_fraction_full 1.000
_diffrn_reflns_point_group_measured_fraction_max 1.000
_diffrn_reflns_theta_full 25.242
_diffrn_reflns_theta_max 26.369
_diffrn_reflns_theta_min 2.353
_exptl_absorpt_coefficient_mu 2.530
_exptl_absorpt_correction_T_max 0.6290
_exptl_absorpt_correction_T_min 0.4251
_exptl_absorpt_correction_type multi-scan
_exptl_absorpt_process_details 'SADABS V2012/1 (Bruker AXS Inc.)'
_exptl_crystal_colour yellow
_exptl_crystal_density_diffrn 1.747
_exptl_crystal_description block
_exptl_crystal_F_000 652
_exptl_crystal_size_max 0.408
_exptl_crystal_size_mid 0.258
_exptl_crystal_size_min 0.202
_refine_diff_density_max 1.166
_refine_diff_density_min -1.143
_refine_diff_density_rms 0.099
_refine_ls_extinction_method none
_refine_ls_goodness_of_fit_ref 1.094
_refine_ls_hydrogen_treatment constr
_refine_ls_matrix_type full
_refine_ls_number_parameters 136
_refine_ls_number_reflns 2591
_refine_ls_number_restraints 21
_refine_ls_restrained_S_all 1.090
_refine_ls_R_factor_all 0.0595
_refine_ls_R_factor_gt 0.0524
_refine_ls_shift/su_max 0.000
_refine_ls_shift/su_mean 0.000
_refine_ls_structure_factor_coef Fsqd
_refine_ls_weighting_details
;
 w=1/[\s^2^(Fo^2^)+(0.0747P)^2^+1.8903P]
 where P=(Fo^2^+2Fc^2^)/3
;
_refine_ls_weighting_scheme calc
_refine_ls_wR_factor_gt 0.1487
_refine_ls_wR_factor_ref 0.1533
_reflns_Friedel_coverage 0.000
_reflns_number_gt 2157
_reflns_number_total 2591
_reflns_threshold_expression 'I > 2\s(I)'
_cod_data_source_file cg400980b_si_004.cif
_cod_data_source_block mo_data_0m_a
_cod_database_code 4508291
_shelx_space_group_comment
;
The symmetry employed for this shelxl refinement is uniquely defined
by the following loop, which should always be used as a source of
symmetry information in preference to the above space-group names.
They are only intended as comments.
;
_shelx_estimated_absorpt_t_min 0.425
_shelx_estimated_absorpt_t_max 0.629
_shelxl_version_number 2013-2

loop_
_space_group_symop_operation_xyz
'x, y, z'
'-x+1/2, y+1/2, -z+1/2'
'-x, -y, -z'
'x-1/2, -y-1/2, z-1/2'

loop_
_atom_site_label
_atom_site_type_symbol
_atom_site_fract_x
_atom_site_fract_y
_atom_site_fract_z
_atom_site_U_iso_or_equiv
_atom_site_adp_type
_atom_site_occupancy
_atom_site_site_symmetry_order
_atom_site_calc_flag
_atom_site_refinement_flags_posn
_atom_site_refinement_flags_adp
I1 I 0.54118(6) 0.83147(5) 0.51588(4) 0.1026(3) Uani 1 1 d . U
O1 O 1.0203(3) 0.5815(2) 0.33936(17) 0.0364(5) Uani 1 1 d . U
O2 O 0.5008(3) 0.7488(2) 0.18247(16) 0.0359(5) Uani 1 1 d . U
O3 O 0.5186(3) 0.4154(2) 0.16014(17) 0.0367(5) Uani 1 1 d . U
N1 N 0.8013(4) 0.6840(3) 0.2859(3) 0.0472(8) Uani 1 1 d . U
H1B H 0.8372 0.7519 0.3116 0.057 Uiso 1 1 calc R U
H1A H 0.7084 0.6832 0.2544 0.057 Uiso 1 1 calc R U
N2 N 0.8280(4) 0.4810(3) 0.2567(3) 0.0500(8) Uani 1 1 d . U
H2A H 0.8817 0.4123 0.2627 0.060 Uiso 1 1 calc R U
H2B H 0.7347 0.4828 0.2255 0.060 Uiso 1 1 calc R U
N3 N 0.4820(5) 0.8518(3) 0.0437(2) 0.0489(8) Uani 1 1 d . U
H3A H 0.4643 0.9203 0.0742 0.059 Uiso 1 1 calc R U
H3B H 0.4849 0.8510 -0.0192 0.059 Uiso 1 1 calc R U
N4 N 0.5331(5) 0.6469(3) 0.0445(2) 0.0472(8) Uani 1 1 d . U
H4B H 0.5496 0.5784 0.0754 0.057 Uiso 1 1 calc R U
H4A H 0.5354 0.6481 -0.0184 0.057 Uiso 1 1 calc R U
N5 N 0.3285(4) 0.5176(3) 0.2422(3) 0.0512(8) Uani 1 1 d . U
H5A H 0.3820 0.5862 0.2351 0.061 Uiso 1 1 calc R U
H5B H 0.2362 0.5167 0.2737 0.061 Uiso 1 1 calc R U
N6 N 0.3033(4) 0.3135(3) 0.2167(3) 0.0504(8) Uani 1 1 d . U
H6A H 0.3398 0.2450 0.1926 0.060 Uiso 1 1 calc R U
H6B H 0.2112 0.3144 0.2485 0.060 Uiso 1 1 calc R U
C1 C 0.4618(10) 0.6579(8) 0.5266(8) 0.114(3) Uani 1 1 d . U
H1 H 0.3619 0.6482 0.5595 0.136 Uiso 1 1 calc R U
C2 C 0.5252(8) 0.5597(7) 0.4960(5) 0.0826(15) Uani 1 1 d . U
H2 H 0.6238 0.5704 0.4620 0.099 Uiso 1 1 calc R U
C3 C 0.8880(4) 0.5822(3) 0.2948(2) 0.0326(6) Uani 1 1 d . U
C4 C 0.5046(4) 0.7488(3) 0.0929(2) 0.0329(6) Uani 1 1 d . U
C5 C 0.3872(4) 0.4154(3) 0.2052(2) 0.0339(7) Uani 1 1 d . U

loop_
_atom_site_aniso_label
_atom_site_aniso_U_11
_atom_site_aniso_U_22
_atom_site_aniso_U_33
_atom_site_aniso_U_23
_atom_site_aniso_U_13
_atom_site_aniso_U_12
I1 0.0966(4) 0.0702(3) 0.1410(5) -0.0003(2) 0.0024(3) -0.0033(2)
O1 0.0377(12) 0.0240(11) 0.0474(13) -0.0010(9) -0.0058(10) 0.0004(9)
O2 0.0451(13) 0.0247(11) 0.0379(11) 0.0007(9) -0.0011(9) -0.0001(10)
O3 0.0383(12) 0.0245(11) 0.0474(13) 0.0002(9) 0.0057(10) 0.0002(9)
N1 0.0431(17) 0.0281(15) 0.070(2) -0.0037(14) -0.0157(15) 0.0073(12)
N2 0.0537(18) 0.0245(14) 0.071(2) -0.0034(14) -0.0223(16) 0.0009(13)
N3 0.081(2) 0.0253(14) 0.0407(15) 0.0026(12) -0.0040(15) -0.0012(15)
N4 0.073(2) 0.0266(15) 0.0417(15) -0.0022(12) 0.0025(15) 0.0028(14)
N5 0.0555(18) 0.0273(15) 0.071(2) -0.0016(14) 0.0235(16) 0.0033(14)
N6 0.0470(17) 0.0260(15) 0.079(2) 0.0019(14) 0.0188(16) -0.0019(13)
C1 0.079(4) 0.086(4) 0.176(8) -0.010(5) 0.033(5) -0.008(3)
C2 0.071(3) 0.078(4) 0.100(4) 0.006(3) 0.009(3) -0.005(3)
C3 0.0363(16) 0.0242(15) 0.0372(15) 0.0020(12) -0.0010(12) -0.0007(12)
C4 0.0357(15) 0.0232(15) 0.0397(16) -0.0003(12) 0.0000(12) -0.0036(12)
C5 0.0377(16) 0.0252(15) 0.0389(16) 0.0040(12) -0.0011(13) 0.0026(12)

loop_
_atom_type_symbol
_atom_type_description
_atom_type_scat_dispersion_real
_atom_type_scat_dispersion_imag
_atom_type_scat_source
C C 0.0033 0.0016 'International Tables Vol C Tables 4.2.6.8 and 6.1.1.4'
H H 0.0000 0.0000 'International Tables Vol C Tables 4.2.6.8 and 6.1.1.4'
N N 0.0061 0.0033 'International Tables Vol C Tables 4.2.6.8 and 6.1.1.4'
O O 0.0106 0.0060 'International Tables Vol C Tables 4.2.6.8 and 6.1.1.4'
I I -0.4742 1.8119 'International Tables Vol C Tables 4.2.6.8 and 6.1.1.4'

loop_
_geom_angle_atom_site_label_1
_geom_angle_atom_site_label_2
_geom_angle_atom_site_label_3
_geom_angle
_geom_angle_site_symmetry_1
_geom_angle_site_symmetry_3
C3 N1 H1B 120.0 . .
C3 N1 H1A 120.0 . .
H1B N1 H1A 120.0 . .
C3 N2 H2A 120.0 . .
C3 N2 H2B 120.0 . .
H2A N2 H2B 120.0 . .
C4 N3 H3A 120.0 . .
C4 N3 H3B 120.0 . .
H3A N3 H3B 120.0 . .
C4 N4 H4B 120.0 . .
C4 N4 H4A 120.0 . .
H4B N4 H4A 120.0 . .
C5 N5 H5A 120.0 . .
C5 N5 H5B 120.0 . .
H5A N5 H5B 120.0 . .
C5 N6 H6A 120.0 . .
C5 N6 H6B 120.0 . .
H6A N6 H6B 120.0 . .
C2 C1 I1 130.0(6) . .
C2 C1 H1 115.0 . .
I1 C1 H1 115.0 . .
C1 C2 C2 131.0(8) . 3_666
C1 C2 H2 114.5 . .
C2 C2 H2 114.5 3_666 .
O1 C3 N2 120.9(3) . .
O1 C3 N1 120.9(3) . .
N2 C3 N1 118.2(3) . .
O2 C4 N4 120.9(3) . .
O2 C4 N3 120.6(3) . .
N4 C4 N3 118.5(3) . .
O3 C5 N6 120.7(3) . .
O3 C5 N5 120.7(3) . .
N6 C5 N5 118.6(3) . .

loop_
_geom_bond_atom_site_label_1
_geom_bond_atom_site_label_2
_geom_bond_distance
_geom_bond_site_symmetry_2
I1 C1 2.027(8) .
O1 C3 1.250(4) .
O2 C4 1.253(4) .
O3 C5 1.254(4) .
N1 C3 1.334(4) .
N1 H1B 0.8800 .
N1 H1A 0.8800 .
N2 C3 1.329(4) .
N2 H2A 0.8800 .
N2 H2B 0.8800 .
N3 C4 1.340(5) .
N3 H3A 0.8800 .
N3 H3B 0.8800 .
N4 C4 1.333(5) .
N4 H4B 0.8800 .
N4 H4A 0.8800 .
N5 C5 1.331(4) .
N5 H5A 0.8800 .
N5 H5B 0.8800 .
N6 C5 1.328(5) .
N6 H6A 0.8800 .
N6 H6B 0.8800 .
C1 C2 1.276(11) .
C1 H1 0.9500 .
C2 C2 1.384(14) 3_666
C2 H2 0.9500 .

loop_
_geom_torsion_atom_site_label_1
_geom_torsion_atom_site_label_2
_geom_torsion_atom_site_label_3
_geom_torsion_atom_site_label_4
_geom_torsion
_geom_torsion_site_symmetry_4
I1 C1 C2 C2 178.7(9) 3_666
